data_7129160
loop_
_publ_author_name
'Vo, Nhat Tam'
'Herrero, Christian'
'Guillot, R\'egis'
'Inceoglu, Tanya'
'Leibl, Winfried'
'Cl\'emancey, Martin'
'Dubourdeaux, Patrick'
'Blondin, Genevi\`eve'
'Aukauloo, Ally'
'Sircoglou, Marie'

_publ_section_title
;
 Intercepting a Transient Non-Hemic Pyridine N-Oxide Fe(III) Species
 Involved in Oxygen Atom Transfer Reactions
;
_journal_name_full 'Chemical Communications'
_journal_paper_doi 10.1039/D1CC04521K
_journal_year 2021
_chemical_formula_moiety 'C25 H12 Cl2 F5 Fe N4 [+ 7/9 (C2 H3 N)]'
_chemical_formula_sum 'C25 H12 Cl2 F5 Fe N4'
_chemical_formula_weight 590.14
_space_group_crystal_system trigonal
_space_group_IT_number 167
_space_group_name_Hall '-R 3 2"c'
_space_group_name_H-M_alt 'R -3 c :H'
_atom_sites_solution_hydrogens geom
_audit_creation_method SHELXL-2018/3
_audit_update_record
;
2019-11-15 deposited with the CCDC.	2021-10-27 downloaded from the CCDC.
;
_cell_angle_alpha 90
_cell_angle_beta 90
_cell_angle_gamma 120
_cell_formula_units_Z 18
_cell_length_a 22.4084(16)
_cell_length_b 22.4084(16)
_cell_length_c 25.9110(19)
_cell_measurement_reflns_used 8343
_cell_measurement_temperature 100(1)
_cell_measurement_theta_max 24.97
_cell_measurement_theta_min 2.62
_cell_volume 11267.7(14)
_computing_cell_refinement 'Bruker SAINT'
_computing_data_collection 'Bruker APEX3'
_computing_data_reduction 'Bruker SAINT'
_computing_structure_refinement 'SHELXL-2018/3 (Sheldrick, 2018)'
_computing_structure_solution 'SHELXS-97 (Sheldrick 2008)'
_diffrn_ambient_temperature 100(1)
_diffrn_measured_fraction_theta_full 0.999
_diffrn_measured_fraction_theta_max 0.999
_diffrn_measurement_device_type 'Bruker VENTURE PHOTON100 CMOS'
_diffrn_measurement_method '\f and \w scans'
_diffrn_radiation_type MoK\a
_diffrn_radiation_wavelength 0.71073
_diffrn_reflns_av_R_equivalents 0.1980
_diffrn_reflns_av_unetI/netI 0.1140
_diffrn_reflns_Laue_measured_fraction_full 0.999
_diffrn_reflns_Laue_measured_fraction_max 0.999
_diffrn_reflns_limit_h_max 31
_diffrn_reflns_limit_h_min -32
_diffrn_reflns_limit_k_max 31
_diffrn_reflns_limit_k_min -31
_diffrn_reflns_limit_l_max 36
_diffrn_reflns_limit_l_min -37
_diffrn_reflns_number 100553
_diffrn_reflns_point_group_measured_fraction_full 0.999
_diffrn_reflns_point_group_measured_fraction_max 0.999
_diffrn_reflns_theta_full 25.000
_diffrn_reflns_theta_max 30.530
_diffrn_reflns_theta_min 2.623
_exptl_absorpt_coefficient_mu 0.868
_exptl_absorpt_correction_T_max 0.9581
_exptl_absorpt_correction_T_min 0.8971
_exptl_absorpt_correction_type multi-scan
_exptl_absorpt_process_details 'apex3 Bruker'
_exptl_crystal_colour black
_exptl_crystal_density_diffrn 1.565
_exptl_crystal_description plate
_exptl_crystal_F_000 5310
_exptl_crystal_size_max 0.080
_exptl_crystal_size_mid 0.080
_exptl_crystal_size_min 0.040
_refine_diff_density_max 0.901
_refine_diff_density_min -0.511
_refine_diff_density_rms 0.121
_refine_ls_extinction_method none
_refine_ls_goodness_of_fit_ref 1.023
_refine_ls_hydrogen_treatment constr
_refine_ls_matrix_type full
_refine_ls_number_parameters 170
_refine_ls_number_reflns 3835
_refine_ls_number_restraints 0
_refine_ls_restrained_S_all 1.023
_refine_ls_R_factor_all 0.1627
_refine_ls_R_factor_gt 0.0784
_refine_ls_shift/su_max 0.000
_refine_ls_shift/su_mean 0.000
_refine_ls_structure_factor_coef Fsqd
_refine_ls_weighting_details 'w=1/[\s^2^(Fo^2^)+(0.0758P)^2^+72.3132P] where P=(Fo^2^+2Fc^2^)/3'
_refine_ls_weighting_scheme calc
_refine_ls_wR_factor_gt 0.1578
_refine_ls_wR_factor_ref 0.1902
_reflns_Friedel_coverage 0.000
_reflns_number_gt 2070
_reflns_number_total 3835
_reflns_threshold_expression 'I > 2\s(I)'
_cod_data_source_file d1cc04521k2.cif
_cod_data_source_block FeDPPyCl2_ACN_Et2O
_cod_original_cell_volume 11267.7(18)
_cod_database_code 7129160
_shelx_space_group_comment
;
The symmetry employed for this shelxl refinement is uniquely defined
by the following loop, which should always be used as a source of
symmetry information in preference to the above space-group names.
They are only intended as comments.
;
_shelx_estimated_absorpt_t_min 0.934
_shelx_estimated_absorpt_t_max 0.966
_platon_squeeze_void_probe_radius 1.20

loop_
_space_group_symop_operation_xyz
'x, y, z'
'-y, x-y, z'
'-x+y, -x, z'
'y, x, -z+1/2'
'x-y, -y, -z+1/2'
'-x, -x+y, -z+1/2'
'x+2/3, y+1/3, z+1/3'
'-y+2/3, x-y+1/3, z+1/3'
'-x+y+2/3, -x+1/3, z+1/3'
'y+2/3, x+1/3, -z+5/6'
'x-y+2/3, -y+1/3, -z+5/6'
'-x+2/3, -x+y+1/3, -z+5/6'
'x+1/3, y+2/3, z+2/3'
'-y+1/3, x-y+2/3, z+2/3'
'-x+y+1/3, -x+2/3, z+2/3'
'y+1/3, x+2/3, -z+7/6'
'x-y+1/3, -y+2/3, -z+7/6'
'-x+1/3, -x+y+2/3, -z+7/6'
'-x, -y, -z'
'y, -x+y, -z'
'x-y, x, -z'
'-y, -x, z-1/2'
'-x+y, y, z-1/2'
'x, x-y, z-1/2'
'-x+2/3, -y+1/3, -z+1/3'
'y+2/3, -x+y+1/3, -z+1/3'
'x-y+2/3, x+1/3, -z+1/3'
'-y+2/3, -x+1/3, z-1/6'
'-x+y+2/3, y+1/3, z-1/6'
'x+2/3, x-y+1/3, z-1/6'
'-x+1/3, -y+2/3, -z+2/3'
'y+1/3, -x+y+2/3, -z+2/3'
'x-y+1/3, x+2/3, -z+2/3'
'-y+1/3, -x+2/3, z+1/6'
'-x+y+1/3, y+2/3, z+1/6'
'x+1/3, x-y+2/3, z+1/6'

loop_
_atom_site_label
_atom_site_type_symbol
_atom_site_fract_x
_atom_site_fract_y
_atom_site_fract_z
_atom_site_U_iso_or_equiv
_atom_site_adp_type
_atom_site_occupancy
_atom_site_site_symmetry_order
_atom_site_calc_flag
_atom_site_refinement_flags_posn
_atom_site_refinement_flags_adp
_atom_site_refinement_flags_occupancy
_atom_site_disorder_assembly
_atom_site_disorder_group
C1 C 0.8912(3) 0.666667 0.416667 0.0355(16) Uani 1 2 d S T P . .
C2 C 0.8804(2) 0.7064(3) 0.45129(19) 0.0370(12) Uani 1 1 d . . . . .
C3 C 0.8185(2) 0.7056(2) 0.45128(18) 0.0302(10) Uani 1 1 d . . . . .
C4 C 0.7672(2) 0.666667 0.416667 0.0226(13) Uani 1 2 d S T P . .
C5 C 0.6997(3) 0.666667 0.416667 0.0215(12) Uani 1 2 d S T P . .
C6 C 0.6544(2) 0.6338(2) 0.45761(16) 0.0212(9) Uani 1 1 d . . . . .
C7 C 0.6622(2) 0.5990(2) 0.50106(17) 0.0261(10) Uani 1 1 d . . . . .
H7 H 0.700804 0.593616 0.508382 0.031 Uiso 1 1 calc R U . . .
C8 C 0.6036(2) 0.5747(2) 0.53009(17) 0.0267(10) Uani 1 1 d . . . . .
H8 H 0.593678 0.549030 0.561201 0.032 Uiso 1 1 calc R U . . .
C9 C 0.5609(2) 0.5951(2) 0.50505(16) 0.0225(9) Uani 1 1 d . . . . .
C10 C 0.4935(2) 0.5854(2) 0.51716(17) 0.0249(9) Uani 1 1 d . . . . .
C11 C 0.4568(2) 0.5524(2) 0.56194(18) 0.0323(10) Uani 1 1 d . . . . .
H11 H 0.475810 0.536015 0.587180 0.039 Uiso 1 1 calc R U . . .
C12 C 0.3923(3) 0.5446(3) 0.5683(2) 0.0408(13) Uani 1 1 d . . . . .
H12 H 0.366346 0.522483 0.598406 0.049 Uiso 1 1 calc R U . . .
C13 C 0.3646(3) 0.5686(3) 0.5313(2) 0.0405(13) Uani 1 1 d . . . . .
H13 H 0.320012 0.563103 0.535443 0.049 Uiso 1 1 calc R U . . .
C14 C 0.4041(2) 0.6007(3) 0.48816(18) 0.0321(10) Uani 1 1 d . . . . .
H14 H 0.385697 0.617094 0.462408 0.039 Uiso 1 1 calc R U . . .
F1 F 0.95107(16) 0.666667 0.416667 0.0512(12) Uani 1 2 d S T P . .
F2 F 0.92929(16) 0.7445(2) 0.48607(13) 0.0641(11) Uani 1 1 d . . . . .
F3 F 0.80976(15) 0.74501(17) 0.48615(12) 0.0504(9) Uani 1 1 d . . . . .
Cl Cl 0.46745(6) 0.57058(5) 0.36807(4) 0.0310(3) Uani 1 1 d . . . . .
Fe Fe 0.54050(4) 0.666667 0.416667 0.0202(2) Uani 1 2 d S T P . .
N1 N 0.59131(17) 0.63072(17) 0.46120(13) 0.0206(7) Uani 1 1 d . . . . .
N2 N 0.46754(18) 0.60971(18) 0.48118(14) 0.0259(8) Uani 1 1 d . . . . .

loop_
_atom_site_aniso_label
_atom_site_aniso_U_11
_atom_site_aniso_U_22
_atom_site_aniso_U_33
_atom_site_aniso_U_23
_atom_site_aniso_U_13
_atom_site_aniso_U_12
C1 0.025(2) 0.057(5) 0.034(4) 0.005(3) 0.0023(17) 0.029(2)
C2 0.028(3) 0.053(3) 0.034(3) -0.002(2) -0.005(2) 0.023(2)
C3 0.028(2) 0.034(3) 0.033(3) -0.003(2) 0.000(2) 0.019(2)
C4 0.018(2) 0.026(3) 0.026(3) 0.002(3) 0.0010(13) 0.0130(16)
C5 0.019(2) 0.022(3) 0.025(3) -0.003(3) -0.0017(13) 0.0112(15)
C6 0.023(2) 0.019(2) 0.022(2) -0.0027(16) -0.0038(17) 0.0101(17)
C7 0.023(2) 0.030(2) 0.026(2) -0.0022(19) -0.0057(18) 0.014(2)
C8 0.028(2) 0.025(2) 0.025(2) 0.0024(18) -0.0015(19) 0.0115(19)
C9 0.024(2) 0.016(2) 0.022(2) -0.0051(17) -0.0030(18) 0.0067(18)
C10 0.021(2) 0.020(2) 0.028(2) -0.0039(18) -0.0033(18) 0.0062(18)
C11 0.033(3) 0.034(3) 0.025(2) -0.002(2) -0.003(2) 0.013(2)
C12 0.036(3) 0.049(3) 0.033(3) 0.003(2) 0.010(2) 0.018(3)
C13 0.029(3) 0.057(3) 0.038(3) -0.001(3) 0.007(2) 0.023(3)
C14 0.029(2) 0.042(3) 0.030(2) -0.002(2) -0.001(2) 0.021(2)
F1 0.0353(16) 0.092(4) 0.045(3) 0.005(2) 0.0026(12) 0.0462(18)
F2 0.0369(18) 0.101(3) 0.063(2) -0.036(2) -0.0262(16) 0.041(2)
F3 0.0397(17) 0.069(2) 0.054(2) -0.0331(17) -0.0194(15) 0.0364(17)
Cl 0.0285(6) 0.0245(6) 0.0287(6) -0.0036(4) -0.0026(5) 0.0047(5)
Fe 0.0201(3) 0.0195(4) 0.0210(4) 0.0000(3) -0.00001(17) 0.0097(2)
N1 0.0200(17) 0.0199(17) 0.0207(18) 0.0007(14) -0.0001(14) 0.0091(15)
N2 0.0237(19) 0.0238(19) 0.028(2) -0.0020(16) 0.0014(16) 0.0102(16)

loop_
_atom_type_symbol
_atom_type_description
_atom_type_scat_dispersion_real
_atom_type_scat_dispersion_imag
_atom_type_scat_source
C C 0.0034 0.0017 'International Tables Vol C Tables 4.2.6.8 and 6.1.1.4'
H H 0.0000 0.0000 'International Tables Vol C Tables 4.2.6.8 and 6.1.1.4'
F F 0.0180 0.0106 'International Tables Vol C Tables 4.2.6.8 and 6.1.1.4'
Cl Cl 0.1484 0.1585 'International Tables Vol C Tables 4.2.6.8 and 6.1.1.4'
Fe Fe 0.3460 0.8444 'International Tables Vol C Tables 4.2.6.8 and 6.1.1.4'
N N 0.0066 0.0034 'International Tables Vol C Tables 4.2.6.8 and 6.1.1.4'

loop_
_geom_angle_atom_site_label_1
_geom_angle_atom_site_label_2
_geom_angle_atom_site_label_3
_geom_angle
_geom_angle_site_symmetry_1
_geom_angle_site_symmetry_3
_geom_angle_publ_flag
F1 C1 C2 120.2(3) . . ?
F1 C1 C2 120.2(3) . 11_565 ?
C2 C1 C2 119.6(6) . 11_565 ?
F2 C2 C1 119.9(4) . . ?
F2 C2 C3 120.3(5) . . ?
C1 C2 C3 119.8(5) . . ?
F3 C3 C4 120.4(4) . . ?
F3 C3 C2 117.9(4) . . ?
C4 C3 C2 121.7(5) . . ?
C3 C4 C3 117.4(6) 11_565 . ?
C3 C4 C5 121.3(3) 11_565 . ?
C3 C4 C5 121.3(3) . . ?
C6 C5 C6 124.7(5) 11_565 . ?
C6 C5 C4 117.6(3) 11_565 . ?
C6 C5 C4 117.6(3) . . ?
N1 C6 C5 122.2(4) . . ?
N1 C6 C7 108.7(4) . . ?
C5 C6 C7 129.1(4) . . ?
C8 C7 C6 107.2(4) . . ?
C8 C7 H7 126.4 . . ?
C6 C7 H7 126.4 . . ?
C7 C8 C9 106.9(4) . . ?
C7 C8 H8 126.5 . . ?
C9 C8 H8 126.5 . . ?
N1 C9 C8 110.7(4) . . ?
N1 C9 C10 116.6(4) . . ?
C8 C9 C10 132.7(4) . . ?
N2 C10 C11 121.8(4) . . ?
N2 C10 C9 114.7(4) . . ?
C11 C10 C9 123.6(4) . . ?
C12 C11 C10 118.0(5) . . ?
C12 C11 H11 121.0 . . ?
C10 C11 H11 121.0 . . ?
C11 C12 C13 120.8(5) . . ?
C11 C12 H12 119.6 . . ?
C13 C12 H12 119.6 . . ?
C14 C13 C12 117.8(5) . . ?
C14 C13 H13 121.1 . . ?
C12 C13 H13 121.1 . . ?
N2 C14 C13 122.7(5) . . ?
N2 C14 H14 118.6 . . ?
C13 C14 H14 118.6 . . ?
N1 Fe N1 82.36(19) 11_565 . ?
N1 Fe N2 75.29(13) 11_565 11_565 ?
N1 Fe N2 157.55(14) . 11_565 ?
N1 Fe N2 157.55(14) 11_565 . ?
N1 Fe N2 75.29(13) . . ?
N2 Fe N2 127.11(19) 11_565 . ?
N1 Fe Cl 98.62(10) 11_565 . ?
N1 Fe Cl 102.35(10) . . ?
N2 Fe Cl 83.34(10) 11_565 . ?
N2 Fe Cl 84.31(10) . . ?
N1 Fe Cl 102.35(10) 11_565 11_565 ?
N1 Fe Cl 98.62(10) . 11_565 ?
N2 Fe Cl 84.31(10) 11_565 11_565 ?
N2 Fe Cl 83.33(10) . 11_565 ?
Cl Fe Cl 152.03(7) . 11_565 ?
C9 N1 C6 106.6(3) . . ?
C9 N1 Fe 119.2(3) . . ?
C6 N1 Fe 134.2(3) . . ?
C14 N2 C10 118.9(4) . . ?
C14 N2 Fe 127.0(3) . . ?
C10 N2 Fe 114.0(3) . . ?

loop_
_geom_bond_atom_site_label_1
_geom_bond_atom_site_label_2
_geom_bond_distance
_geom_bond_site_symmetry_2
_geom_bond_publ_flag
C1 F1 1.341(7) . ?
C1 C2 1.369(6) . ?
C1 C2 1.369(6) 11_565 ?
C2 F2 1.344(6) . ?
C2 C3 1.377(6) . ?
C3 F3 1.344(5) . ?
C3 C4 1.373(5) . ?
C4 C5 1.512(8) . ?
C5 C6 1.396(5) 11_565 ?
C5 C6 1.397(5) . ?
C6 N1 1.384(5) . ?
C6 C7 1.430(6) . ?
C7 C8 1.367(6) . ?
C7 H7 0.9500 . ?
C8 C9 1.409(6) . ?
C8 H8 0.9500 . ?
C9 N1 1.359(5) . ?
C9 C10 1.449(6) . ?
C10 N2 1.350(6) . ?
C10 C11 1.401(6) . ?
C11 C12 1.376(7) . ?
C11 H11 0.9500 . ?
C12 C13 1.388(7) . ?
C12 H12 0.9500 . ?
C13 C14 1.384(7) . ?
C13 H13 0.9500 . ?
C14 N2 1.343(6) . ?
C14 H14 0.9500 . ?
Cl Fe 2.3187(11) . ?
Fe N1 2.048(3) 11_565 ?
Fe N1 2.048(3) . ?
Fe N2 2.238(4) 11_565 ?
Fe N2 2.238(4) . ?

loop_
_platon_squeeze_void_nr
_platon_squeeze_void_average_x
_platon_squeeze_void_average_y
_platon_squeeze_void_average_z
_platon_squeeze_void_volume
_platon_squeeze_void_count_electrons
_platon_squeeze_void_content
1 0.000 0.000 0.000 204 51 ' '
2 0.000 0.000 0.500 204 51 ' '
3 0.333 0.667 0.167 199 51 ' '
4 0.333 0.667 0.667 199 51 ' '
5 0.667 0.333 0.833 199 51 ' '
6 0.667 0.333 0.333 199 51 ' '
